data_7224643
loop_
_publ_author_name
'Fang, Hao-Ping'
'Fu, Chia-Chieh'
'Tai, Chin-Kuen'
'Chang, Ken-Hao'
'Yang, Ru-Han'
'Wu, Meng-Ju'
'Chen, Hsien-Chi'
'Li, Chia-Jung'
'Huang, Shi-Qing'
'Lien, Wan-Hsiang'
'Chen, Chih-Hsin'
'Hsieh, Chung-Hung'
'Wang, Bo-Cheng'
'Cheung, Siu-Fung'
'Pan, PoShen'

_publ_section_title
;
 Synthesis and Stability Study of Isocyano Aryl Boronate Esters and their
 Synthetic Applications
;
_journal_name_full 'RSC Adv.'
_journal_paper_doi 10.1039/C5RA27624A
_journal_year 2016
_chemical_formula_moiety 'C14 H18 B Cl N4 O2'
_chemical_formula_sum 'C14 H18 B Cl N4 O2'
_chemical_formula_weight 320.58
_chemical_name_systematic 1-(4-chloro-3-(4,4,5,5-tetramethyl-1,3,2-dioxaborolan-2-yl)benzyl)-1H-tetrazole
_space_group_IT_number 14
_symmetry_cell_setting monoclinic
_symmetry_space_group_name_Hall '-P 2ybc'
_symmetry_space_group_name_H-M 'P 1 21/c 1'
_atom_sites_solution_hydrogens geom
_atom_sites_solution_primary direct
_atom_sites_solution_secondary difmap
_audit_creation_method SHELXL-97
_audit_update_record
;
2015-12-22 deposited with the CCDC.
2016-03-16 downloaded from the CCDC.
;
_cell_angle_alpha 90.00
_cell_angle_beta 101.018(3)
_cell_angle_gamma 90.00
_cell_formula_units_Z 4
_cell_length_a 15.8491(11)
_cell_length_b 10.2222(8)
_cell_length_c 10.1374(8)
_cell_measurement_reflns_used 0
_cell_measurement_temperature 200(2)
_cell_measurement_theta_max 0
_cell_measurement_theta_min 0
_cell_volume 1612.1(2)
_computing_molecular_graphics 'Ortep-3 for Windows (Farrugia, 1997)'
_computing_publication_material 'WinGX publication routines (Farrugia, 1999)'
_computing_structure_refinement 'SHELXL-97 (Sheldrick, 1997)'
_computing_structure_solution 'SHELXS-86 (Sheldrick, 1986)'
_diffrn_ambient_temperature 200(2)
_diffrn_measured_fraction_theta_full 0.999
_diffrn_measured_fraction_theta_max 0.999
_diffrn_measurement_device_type 'Bruker APEX2'
_diffrn_radiation_monochromator graphite
_diffrn_radiation_source 'fine-focus sealed tube'
_diffrn_radiation_type MoK\a
_diffrn_radiation_wavelength 0.71073
_diffrn_reflns_av_R_equivalents 0.0357
_diffrn_reflns_av_sigmaI/netI 0.0461
_diffrn_reflns_limit_h_max 18
_diffrn_reflns_limit_h_min -18
_diffrn_reflns_limit_k_max 12
_diffrn_reflns_limit_k_min -8
_diffrn_reflns_limit_l_max 8
_diffrn_reflns_limit_l_min -12
_diffrn_reflns_number 7566
_diffrn_reflns_theta_full 25.06
_diffrn_reflns_theta_max 25.06
_diffrn_reflns_theta_min 1.31
_exptl_absorpt_coefficient_mu 0.248
_exptl_absorpt_correction_T_max 0.9951
_exptl_absorpt_correction_T_min 0.8860
_exptl_absorpt_correction_type multi-scan
_exptl_crystal_colour colorless
_exptl_crystal_density_diffrn 1.321
_exptl_crystal_density_method 'not measured'
_exptl_crystal_description prism
_exptl_crystal_F_000 672
_exptl_crystal_size_max 0.50
_exptl_crystal_size_mid 0.22
_exptl_crystal_size_min 0.02
_refine_diff_density_max 0.681
_refine_diff_density_min -0.379
_refine_diff_density_rms 0.068
_refine_ls_extinction_method none
_refine_ls_goodness_of_fit_ref 1.062
_refine_ls_hydrogen_treatment constr
_refine_ls_matrix_type full
_refine_ls_number_parameters 199
_refine_ls_number_reflns 2851
_refine_ls_number_restraints 0
_refine_ls_restrained_S_all 1.062
_refine_ls_R_factor_all 0.0896
_refine_ls_R_factor_gt 0.0626
_refine_ls_shift/su_max 0.000
_refine_ls_shift/su_mean 0.000
_refine_ls_structure_factor_coef Fsqd
_refine_ls_weighting_details 'calc w=1/[\s^2^(Fo^2^)+(0.1136P)^2^+1.0272P] where P=(Fo^2^+2Fc^2^)/3'
_refine_ls_weighting_scheme calc
_refine_ls_wR_factor_gt 0.1745
_refine_ls_wR_factor_ref 0.2057
_reflns_number_gt 2052
_reflns_number_total 2851
_reflns_threshold_expression >2sigma(I)
_cod_data_source_file c5ra27624a2.cif
_cod_data_source_block 17399
_cod_original_sg_symbol_H-M 'P 21/c'
_cod_database_code 7224643

loop_
_symmetry_equiv_pos_as_xyz
'x, y, z'
'-x, y+1/2, -z+1/2'
'-x, -y, -z'
'x, -y-1/2, z-1/2'

loop_
_atom_site_label
_atom_site_type_symbol
_atom_site_fract_x
_atom_site_fract_y
_atom_site_fract_z
_atom_site_U_iso_or_equiv
_atom_site_adp_type
_atom_site_occupancy
_atom_site_symmetry_multiplicity
_atom_site_calc_flag
_atom_site_refinement_flags
C1 C 0.1603(2) 0.4078(4) 0.5630(4) 0.0498(10) Uani 1 1 d .
C2 C 0.1131(4) 0.2845(6) 0.5860(5) 0.0935(18) Uani 1 1 d .
H2A H 0.0512 0.3023 0.5717 0.140 Uiso 1 1 calc R
H2B H 0.1331 0.2541 0.6784 0.140 Uiso 1 1 calc R
H2C H 0.1241 0.2168 0.5230 0.140 Uiso 1 1 calc R
C3 C 0.1318(4) 0.5171(5) 0.6489(5) 0.0820(15) Uani 1 1 d .
H3A H 0.0689 0.5206 0.6330 0.123 Uiso 1 1 calc R
H3B H 0.1542 0.6011 0.6244 0.123 Uiso 1 1 calc R
H3C H 0.1541 0.4992 0.7442 0.123 Uiso 1 1 calc R
C4 C 0.2586(3) 0.3969(4) 0.5822(4) 0.0497(10) Uani 1 1 d .
C5 C 0.2893(5) 0.2620(6) 0.5512(8) 0.130(3) Uani 1 1 d .
H5A H 0.2561 0.2317 0.4650 0.195 Uiso 1 1 calc R
H5B H 0.2812 0.2011 0.6225 0.195 Uiso 1 1 calc R
H5C H 0.3503 0.2658 0.5461 0.195 Uiso 1 1 calc R
C6 C 0.3088(4) 0.4458(8) 0.7124(5) 0.109(2) Uani 1 1 d .
H6A H 0.2878 0.5327 0.7313 0.164 Uiso 1 1 calc R
H6B H 0.3697 0.4515 0.7069 0.164 Uiso 1 1 calc R
H6C H 0.3018 0.3855 0.7847 0.164 Uiso 1 1 calc R
C7 C 0.2090(2) 0.5576(3) 0.2433(3) 0.0299(7) Uani 1 1 d .
C8 C 0.1394(2) 0.5977(4) 0.1464(3) 0.0400(8) Uani 1 1 d .
C9 C 0.1491(2) 0.6478(4) 0.0236(3) 0.0448(9) Uani 1 1 d .
H9 H 0.1000 0.6735 -0.0405 0.054 Uiso 1 1 calc R
C10 C 0.2295(2) 0.6603(3) -0.0054(3) 0.0375(8) Uani 1 1 d .
H10 H 0.2361 0.6954 -0.0896 0.045 Uiso 1 1 calc R
C11 C 0.3018(2) 0.6221(3) 0.0875(3) 0.0285(7) Uani 1 1 d .
C12 C 0.2903(2) 0.5711(3) 0.2092(3) 0.0280(7) Uani 1 1 d .
H12 H 0.3395 0.5440 0.2724 0.034 Uiso 1 1 calc R
C13 C 0.3909(2) 0.6318(3) 0.0555(3) 0.0348(8) Uani 1 1 d .
H13A H 0.4237 0.5519 0.0879 0.042 Uiso 1 1 calc R
H13B H 0.3862 0.6362 -0.0432 0.042 Uiso 1 1 calc R
C14 C 0.4705(2) 0.8480(3) 0.0621(3) 0.0345(8) Uani 1 1 d .
H14 H 0.4660 0.8618 -0.0317 0.041 Uiso 1 1 calc R
B1 B 0.2051(2) 0.4944(4) 0.3818(4) 0.0333(8) Uani 1 1 d .
N1 N 0.43801(16) 0.7469(2) 0.1172(2) 0.0285(6) Uani 1 1 d .
N2 N 0.4563(2) 0.7626(3) 0.2512(3) 0.0404(7) Uani 1 1 d .
N3 N 0.49992(19) 0.8698(3) 0.2738(3) 0.0404(7) Uani 1 1 d .
N4 N 0.50993(19) 0.9263(3) 0.1570(3) 0.0396(7) Uani 1 1 d .
O1 O 0.13574(17) 0.4468(3) 0.4237(3) 0.0679(9) Uani 1 1 d .
O2 O 0.27809(16) 0.4836(3) 0.4775(2) 0.0562(8) Uani 1 1 d .
Cl1 Cl 0.03569(7) 0.58663(15) 0.17790(12) 0.0805(5) Uani 1 1 d .

loop_
_atom_site_aniso_label
_atom_site_aniso_U_11
_atom_site_aniso_U_22
_atom_site_aniso_U_33
_atom_site_aniso_U_23
_atom_site_aniso_U_13
_atom_site_aniso_U_12
C1 0.046(2) 0.072(3) 0.0319(18) 0.0132(18) 0.0088(15) -0.0198(19)
C2 0.097(4) 0.108(4) 0.078(4) 0.008(3) 0.022(3) -0.057(3)
C3 0.097(4) 0.087(4) 0.074(3) 0.004(3) 0.045(3) 0.010(3)
C4 0.050(2) 0.067(3) 0.0360(19) 0.0236(18) 0.0158(16) 0.0012(19)
C5 0.161(7) 0.094(5) 0.149(7) 0.052(4) 0.068(5) 0.074(5)
C6 0.074(4) 0.191(7) 0.057(3) 0.022(4) -0.003(3) -0.062(4)
C7 0.0345(17) 0.0294(16) 0.0265(15) -0.0008(13) 0.0074(13) -0.0019(13)
C8 0.0315(18) 0.055(2) 0.0347(18) 0.0043(16) 0.0077(14) 0.0037(15)
C9 0.041(2) 0.057(2) 0.0355(19) 0.0116(17) 0.0064(15) 0.0123(17)
C10 0.055(2) 0.0357(18) 0.0228(15) 0.0051(14) 0.0104(14) 0.0012(16)
C11 0.0411(18) 0.0234(15) 0.0213(14) -0.0023(12) 0.0065(12) -0.0044(13)
C12 0.0362(17) 0.0264(15) 0.0217(15) 0.0010(12) 0.0059(12) -0.0037(13)
C13 0.047(2) 0.0345(17) 0.0262(15) -0.0040(14) 0.0161(14) -0.0072(15)
C14 0.0409(18) 0.0386(18) 0.0254(15) 0.0019(14) 0.0099(14) -0.0098(15)
B1 0.036(2) 0.037(2) 0.0275(18) -0.0018(16) 0.0068(15) -0.0037(16)
N1 0.0364(14) 0.0314(14) 0.0192(12) 0.0022(11) 0.0094(10) -0.0056(11)
N2 0.0586(19) 0.0417(16) 0.0211(14) 0.0015(12) 0.0083(12) -0.0083(14)
N3 0.0472(17) 0.0453(17) 0.0280(15) -0.0013(13) 0.0053(12) -0.0073(14)
N4 0.0459(17) 0.0425(16) 0.0324(15) -0.0011(13) 0.0127(13) -0.0121(13)
O1 0.0439(16) 0.120(3) 0.0393(15) 0.0301(16) 0.0066(12) -0.0196(16)
O2 0.0403(15) 0.090(2) 0.0394(14) 0.0256(14) 0.0096(11) -0.0059(14)
Cl1 0.0350(6) 0.1487(13) 0.0602(7) 0.0365(7) 0.0152(5) 0.0184(6)

loop_
_atom_type_symbol
_atom_type_description
_atom_type_scat_dispersion_real
_atom_type_scat_dispersion_imag
_atom_type_scat_source
C C 0.0033 0.0016 'International Tables Vol C Tables 4.2.6.8 and 6.1.1.4'
H H 0.0000 0.0000 'International Tables Vol C Tables 4.2.6.8 and 6.1.1.4'
B B 0.0013 0.0007 'International Tables Vol C Tables 4.2.6.8 and 6.1.1.4'
N N 0.0061 0.0033 'International Tables Vol C Tables 4.2.6.8 and 6.1.1.4'
O O 0.0106 0.0060 'International Tables Vol C Tables 4.2.6.8 and 6.1.1.4'
Cl Cl 0.1484 0.1585 'International Tables Vol C Tables 4.2.6.8 and 6.1.1.4'

loop_
_geom_angle_atom_site_label_1
_geom_angle_atom_site_label_2
_geom_angle_atom_site_label_3
_geom_angle
O1 C1 C2 109.4(3)
O1 C1 C3 107.4(4)
C2 C1 C3 108.2(4)
O1 C1 C4 102.7(3)
C2 C1 C4 116.2(4)
C3 C1 C4 112.5(4)
C1 C2 H2A 109.5
C1 C2 H2B 109.5
H2A C2 H2B 109.5
C1 C2 H2C 109.5
H2A C2 H2C 109.5
H2B C2 H2C 109.5
C1 C3 H3A 109.5
C1 C3 H3B 109.5
H3A C3 H3B 109.5
C1 C3 H3C 109.5
H3A C3 H3C 109.5
H3B C3 H3C 109.5
O2 C4 C6 106.8(4)
O2 C4 C5 106.4(4)
C6 C4 C5 110.6(5)
O2 C4 C1 102.4(3)
C6 C4 C1 116.3(4)
C5 C4 C1 113.4(4)
C4 C5 H5A 109.5
C4 C5 H5B 109.5
H5A C5 H5B 109.5
C4 C5 H5C 109.5
H5A C5 H5C 109.5
H5B C5 H5C 109.5
C4 C6 H6A 109.5
C4 C6 H6B 109.5
H6A C6 H6B 109.5
C4 C6 H6C 109.5
H6A C6 H6C 109.5
H6B C6 H6C 109.5
C8 C7 C12 116.0(3)
C8 C7 B1 126.6(3)
C12 C7 B1 117.3(3)
C9 C8 C7 122.5(3)
C9 C8 Cl1 117.4(3)
C7 C8 Cl1 120.1(3)
C10 C9 C8 119.7(3)
C10 C9 H9 120.1
C8 C9 H9 120.1
C9 C10 C11 120.6(3)
C9 C10 H10 119.7
C11 C10 H10 119.7
C12 C11 C10 118.5(3)
C12 C11 C13 120.3(3)
C10 C11 C13 121.2(3)
C11 C12 C7 122.7(3)
C11 C12 H12 118.6
C7 C12 H12 118.6
N1 C13 C11 112.4(2)
N1 C13 H13A 109.1
C11 C13 H13A 109.1
N1 C13 H13B 109.1
C11 C13 H13B 109.1
H13A C13 H13B 107.8
N4 C14 N1 109.6(3)
N4 C14 H14 125.2
N1 C14 H14 125.2
O1 B1 O2 112.3(3)
O1 B1 C7 127.7(3)
O2 B1 C7 120.0(3)
C14 N1 N2 107.8(2)
C14 N1 C13 130.8(3)
N2 N1 C13 121.4(2)
N3 N2 N1 106.6(2)
N2 N3 N4 110.8(3)
C14 N4 N3 105.2(3)
B1 O1 C1 109.0(3)
B1 O2 C4 107.3(3)

loop_
_geom_bond_atom_site_label_1
_geom_bond_atom_site_label_2
_geom_bond_distance
C1 O1 1.447(4)
C1 C2 1.507(6)
C1 C3 1.536(6)
C1 C4 1.538(5)
C2 H2A 0.9800
C2 H2B 0.9800
C2 H2C 0.9800
C3 H3A 0.9800
C3 H3B 0.9800
C3 H3C 0.9800
C4 O2 1.460(4)
C4 C6 1.492(6)
C4 C5 1.514(7)
C5 H5A 0.9800
C5 H5B 0.9800
C5 H5C 0.9800
C6 H6A 0.9800
C6 H6B 0.9800
C6 H6C 0.9800
C7 C8 1.391(5)
C7 C12 1.404(4)
C7 B1 1.557(5)
C8 C9 1.382(5)
C8 Cl1 1.737(3)
C9 C10 1.368(5)
C9 H9 0.9500
C10 C11 1.393(4)
C10 H10 0.9500
C11 C12 1.384(4)
C11 C13 1.510(5)
C12 H12 0.9500
C13 N1 1.467(4)
C13 H13A 0.9900
C13 H13B 0.9900
C14 N4 1.315(4)
C14 N1 1.325(4)
C14 H14 0.9500
B1 O1 1.344(5)
B1 O2 1.365(4)
N1 N2 1.344(3)
N2 N3 1.292(4)
N3 N4 1.353(4)
